data_1539650
loop_
_publ_author_name
'Belan, B.D.'
'Bel'skii, V.K.'
'Pecharskii, V.K.'
'Bodak, O.I.'
'Zhuk, T.V.'

_publ_section_title
;
 Crystal structure of europium nickel silicide (Eu2 Ni8 Si3)
;
_journal_name_full
;
Dopovidi Akademii Nauk Ukrains'koi RSR, Seriya A: Fiziko-Matematichni Ta 
Tekhnichni Nauki
;
_journal_page_first 65
_journal_page_last 67
_journal_volume 48
_journal_year 1986
_chemical_formula_sum 'Eu2 Ni8 Si3'
_space_group_IT_number 137
_symmetry_space_group_name_Hall 'P 4n 2n -1n'
_symmetry_space_group_name_H-M 'P 42/n m c :1'
_cell_angle_alpha 90
_cell_angle_beta 90
_cell_angle_gamma 90
_cell_formula_units_Z 4
_cell_length_a 9.98
_cell_length_b 9.98
_cell_length_c 7.485
_cell_volume 745.509
_citation_journal_id_ASTM DNUNDU
_cod_data_source_file Belan_DNUNDU_1986_524.cif
_cod_data_source_block Eu2Ni8Si3
_cod_original_cell_volume 745.5089
_cod_original_sg_symbol_Hall '-P 4ac 2a (x-1/4,y+1/4,z+1/4)'
_cod_database_code 1539650

loop_
_symmetry_equiv_pos_as_xyz
x,y,z
-y+1/2,x+1/2,z+1/2
-x,-y,z
y+1/2,-x+1/2,z+1/2
x+1/2,-y+1/2,-z+1/2
y,x,-z
-x+1/2,y+1/2,-z+1/2
-y,-x,-z
-x+1/2,-y+1/2,-z+1/2
y,-x,-z
x+1/2,y+1/2,-z+1/2
-y,x,-z
-x,y,z
-y+1/2,-x+1/2,z+1/2
x,-y,z
y+1/2,x+1/2,z+1/2

loop_
_atom_site_label
_atom_site_type_symbol
_atom_site_fract_x
_atom_site_fract_y
_atom_site_fract_z
_atom_site_occupancy
_atom_site_U_iso_or_equiv
Ni1 Ni 0 0.3621 0.0068 1 0.0
Si1 Si 0 0 0.7648 1 0.0
Si2 Si 0.7915 0.7915 0 1 0.0
Ni3 Ni 0.3734 0.7923 0.2179 1 0.0
Eu1 Eu 0 0.2057 0.6401 1 0.0
Ni2 Ni 0 0.1266 0.1031 1 0.0
